data_7127084
loop_
_publ_author_name
'Wang, Hai-Xia'
'Li, Wen-Peng'
'Zhang, Mi-Mi'
'Xie, Ming-Sheng'
'Qu, Gui-Rong'
'Guo, Hai-Ming'

_publ_section_title
;
 Synthesis of chiral pyrimidine-substituted diester D-A cyclopropanes
 <i>via</i> asymmetric cyclopropanation of phenyliodonium ylides.
;
_journal_issue 78
_journal_name_full 'Chemical communications (Cambridge, England)'
_journal_page_first 11649
_journal_page_last 11652
_journal_paper_doi 10.1039/d0cc04536e
_journal_volume 56
_journal_year 2020
_chemical_absolute_configuration ad
_chemical_formula_moiety 'C18 H16 N2 O7'
_chemical_formula_sum 'C18 H16 N2 O7'
_chemical_formula_weight 372.33
_chemical_name_systematic lwp
_space_group_crystal_system orthorhombic
_space_group_IT_number 19
_space_group_name_Hall 'P 2ac 2ab'
_space_group_name_H-M_alt 'P 21 21 21'
_atom_sites_solution_hydrogens geom
_atom_sites_solution_primary iterative
_audit_creation_date 2020-06-15
_audit_creation_method
;
Olex2 1.2
(compiled 2018.05.29 svn.r3508 for OlexSys, GUI svn.r5506)
;
_audit_update_record
;
2020-06-15 deposited with the CCDC.	2020-08-18 downloaded from the CCDC.
;
_cell_angle_alpha 90
_cell_angle_beta 90
_cell_angle_gamma 90
_cell_formula_units_Z 4
_cell_length_a 7.48180(10)
_cell_length_b 10.0714(2)
_cell_length_c 23.3470(3)
_cell_measurement_reflns_used 15045
_cell_measurement_temperature 292.7(2)
_cell_measurement_theta_max 70.8470
_cell_measurement_theta_min 4.7620
_cell_volume 1759.25(5)
_computing_cell_refinement 'CrysAlisPro 1.171.40.53 (Rigaku OD, 2019)'
_computing_data_collection 'CrysAlisPro 1.171.40.53 (Rigaku OD, 2019)'
_computing_data_reduction 'CrysAlisPro 1.171.40.53 (Rigaku OD, 2019)'
_computing_molecular_graphics 'Olex2 (Dolomanov et al., 2009)'
_computing_publication_material 'Olex2 (Dolomanov et al., 2009)'
_computing_structure_refinement 'ShelXL (Sheldrick, 2015)'
_computing_structure_solution 'olex2.solve (Bourhis et al., 2015)'
_diffrn_ambient_environment air
_diffrn_ambient_temperature 292.7(2)
_diffrn_detector 'CCD plate'
_diffrn_detector_area_resol_mean 8.0521
_diffrn_detector_type EosS2
_diffrn_measured_fraction_theta_full 1.000
_diffrn_measured_fraction_theta_max 0.997
_diffrn_measurement_details
;
List of Runs (angles in degrees, time in seconds):

  # Type    Start    End  Width  t~exp~   \w     \q     \k     \f   Frames
#--------------------------------------------------------------------------
  1  \w    -57.00  31.00   1.00    1.00    --  -35.62  67.00-123.00   88
  2  \w    -31.00  57.00   1.00    1.00    --   35.62 -67.00 102.00   88
  3  \w     41.00 128.00   1.00    3.11    --  107.12 -67.00 102.00   87
  4  \w     39.00 134.00   1.00    3.11    --  107.12 -78.00 -15.00   95
  5  \w     40.00 134.00   1.00    3.11    --  107.12 -77.00-129.00   94
  6  \w    -62.00  32.00   1.00    1.00    --  -35.62  77.00  -4.00   94
  7  \w   -108.00 -35.00   1.00    1.00    --  -35.62-178.00-180.00   73
  8  \w     19.00 103.00   1.00    1.00    --   35.62  57.00 -60.00   84
  9  \w     55.00 108.00   1.00    1.00    --   35.62-178.00 150.00   53
 10  \w     90.00 176.00   1.00    3.11    --  107.12  45.00 150.00   86
 11  \w     90.00 176.00   1.00    3.11    --  107.12  45.00-180.00   86
 12  \w     89.00 174.00   1.00    3.11    --  107.12  61.00  90.00   85
 13  \w     37.00 113.00   1.00    3.11    --  107.12-111.00-120.00   76
 14  \w    100.00 177.00   1.00    3.11    --  107.12 111.00 -60.00   77
 15  \w      9.00 103.00   1.00    1.00    --   35.62  77.00 -30.00   94
 16  \w     19.00 103.00   1.00    1.00    --   35.62  57.00  90.00   84
 17  \w      9.00 103.00   1.00    1.00    --   35.62  77.00 120.00   94
 18  \w     19.00 103.00   1.00    1.00    --   35.62  57.00-120.00   84
 19  \w     19.00 103.00   1.00    1.00    --   35.62  57.00  30.00   84
 20  \w     86.00 177.00   1.00    3.11    --  107.12  30.00  30.00   91
 21  \w     37.00 113.00   1.00    3.11    --  107.12-111.00  60.00   76
 22  \w     86.00 177.00   1.00    3.11    --  107.12  30.00 -90.00   91
 23  \w     80.00 175.00   1.00    3.11    --  107.12  77.00 -90.00   95
 24  \w     89.00 174.00   1.00    3.11    --  107.12  61.00  60.00   85
 25  \w     80.00 175.00   1.00    3.11    --  107.12  77.00-150.00   95
 26  \w     80.00 175.00   1.00    3.11    --  107.12  77.00  30.00   95
 27  \w     80.00 175.00   1.00    3.11    --  107.12  77.00 -30.00   95
 28  \w     90.00 176.00   1.00    3.11    --  107.12  45.00 120.00   86
 29  \w     86.00 177.00   1.00    3.11    --  107.12  30.00 -30.00   91
 30  \w      6.00 107.00   1.00    1.00    --   35.62  19.00  30.00  101
 31  \w      9.00 103.00   1.00    1.00    --   35.62  77.00-120.00   94
 32  \w      9.00 103.00   1.00    1.00    --   35.62  77.00-180.00   94
 33  \w    -24.00  63.00   1.00    1.00    --   35.62 -78.00 -15.00   87
 34  \w      1.00  75.00   1.00    1.00    --   35.62 -99.00-180.00   74
 35  \w     80.00 175.00   1.00    3.11    --  107.12  77.00  60.00   95
 36  \w     89.00 174.00   1.00    3.11    --  107.12  61.00 120.00   85
 37  \w     80.00 175.00   1.00    3.11    --  107.12  77.00-180.00   95
 38  \w     89.00 174.00   1.00    3.11    --  107.12  61.00 150.00   85
 39  \w     80.00 175.00   1.00    3.11    --  107.12  77.00 -60.00   95
 40  \w     80.00 175.00   1.00    3.11    --  107.12  77.00-120.00   95
 41  \w     89.00 174.00   1.00    3.11    --  107.12  61.00 -30.00   85
 42  \w     86.00 161.00   1.00    3.11    --  107.12  30.00 -60.00   75
 43  \w     80.00 175.00   1.00    3.11    --  107.12  77.00   0.00   95
;
_diffrn_measurement_device 'four-circle diffractometer'
_diffrn_measurement_device_type 'SuperNova, Dual, Cu at home/near, EosS2'
_diffrn_measurement_method '\w scans'
_diffrn_orient_matrix_type 'CrysAlisPro convention (1999,Acta A55,543-557)'
_diffrn_orient_matrix_UB_11 -0.0684099000
_diffrn_orient_matrix_UB_12 0.0874939000
_diffrn_orient_matrix_UB_13 -0.0494708000
_diffrn_orient_matrix_UB_21 0.1585519000
_diffrn_orient_matrix_UB_22 0.0954644000
_diffrn_orient_matrix_UB_23 0.0089350000
_diffrn_orient_matrix_UB_31 0.1121038000
_diffrn_orient_matrix_UB_32 -0.0814388000
_diffrn_orient_matrix_UB_33 -0.0428104000
_diffrn_radiation_monochromator mirror
_diffrn_radiation_probe x-ray
_diffrn_radiation_type CuK\a
_diffrn_radiation_wavelength 1.54184
_diffrn_reflns_av_R_equivalents 0.0352
_diffrn_reflns_av_unetI/netI 0.0153
_diffrn_reflns_Laue_measured_fraction_full 1.000
_diffrn_reflns_Laue_measured_fraction_max 0.997
_diffrn_reflns_limit_h_max 9
_diffrn_reflns_limit_h_min -9
_diffrn_reflns_limit_k_max 12
_diffrn_reflns_limit_k_min -12
_diffrn_reflns_limit_l_max 28
_diffrn_reflns_limit_l_min -28
_diffrn_reflns_number 31254
_diffrn_reflns_point_group_measured_fraction_full 1.000
_diffrn_reflns_point_group_measured_fraction_max 0.995
_diffrn_reflns_theta_full 67.684
_diffrn_reflns_theta_max 71.663
_diffrn_reflns_theta_min 3.787
_diffrn_source 'micro-focus sealed X-ray tube'
_diffrn_source_type 'SuperNova (Cu) X-ray Source'
_exptl_absorpt_coefficient_mu 0.933
_exptl_absorpt_correction_T_max 1.00000
_exptl_absorpt_correction_T_min 0.69573
_exptl_absorpt_correction_type multi-scan
_exptl_absorpt_process_details
;
CrysAlisPro 1.171.40.53 (Rigaku Oxford Diffraction, 2019)
Empirical absorption correction using spherical harmonics,
 implemented in SCALE3 ABSPACK scaling algorithm.
;
_exptl_crystal_colour 'clear light colourless'
_exptl_crystal_colour_lustre clear
_exptl_crystal_colour_modifier light
_exptl_crystal_colour_primary colourless
_exptl_crystal_density_diffrn 1.406
_exptl_crystal_description 'rect. Prism'
_exptl_crystal_F_000 776
_exptl_crystal_size_max 0.23
_exptl_crystal_size_mid 0.1
_exptl_crystal_size_min 0.07
_refine_diff_density_max 0.130
_refine_diff_density_min -0.208
_refine_diff_density_rms 0.052
_refine_ls_abs_structure_details
;
 Flack x determined using 1317 quotients [(I+)-(I-)]/[(I+)+(I-)]
 (Parsons, Flack and Wagner, Acta Cryst. B69 (2013) 249-259).
;
_refine_ls_abs_structure_Flack -0.05(7)
_refine_ls_extinction_method none
_refine_ls_goodness_of_fit_ref 1.037
_refine_ls_hydrogen_treatment constr
_refine_ls_matrix_type full
_refine_ls_number_parameters 246
_refine_ls_number_reflns 3434
_refine_ls_number_restraints 0
_refine_ls_restrained_S_all 1.037
_refine_ls_R_factor_all 0.0416
_refine_ls_R_factor_gt 0.0398
_refine_ls_shift/su_max 0.000
_refine_ls_shift/su_mean 0.000
_refine_ls_structure_factor_coef Fsqd
_refine_ls_weighting_details 'w=1/[\s^2^(Fo^2^)+(0.0695P)^2^+0.1171P] where P=(Fo^2^+2Fc^2^)/3'
_refine_ls_weighting_scheme calc
_refine_ls_wR_factor_gt 0.1032
_refine_ls_wR_factor_ref 0.1052
_reflns_Friedel_coverage 0.720
_reflns_Friedel_fraction_full 1.000
_reflns_Friedel_fraction_max 0.993
_reflns_number_gt 3259
_reflns_number_total 3434
_reflns_threshold_expression 'I > 2\s(I)'
_cod_data_source_file d0cc04536e2.cif
_cod_data_source_block lwp-20191021
_cod_depositor_comments 'Adding full bibliography for 7127084.cif.'
_cod_database_code 7127084
_shelx_shelxl_version_number 2018/3
_chemical_oxdiff_formula 'C1 H1 O1 N1'
_shelx_space_group_comment
;
The symmetry employed for this shelxl refinement is uniquely defined
by the following loop, which should always be used as a source of
symmetry information in preference to the above space-group names.
They are only intended as comments.
;
_shelx_estimated_absorpt_t_max 0.938
_shelx_estimated_absorpt_t_min 0.814
_diffrn_oxdiff_digest_frames
;
01806c757ea229f8624f476f2fc4e0b91a0003727d6
;
_reflns_odcompleteness_completeness 99.95
_reflns_odcompleteness_iscentric 1
_reflns_odcompleteness_theta 66.97
_olex2_refinement_description
;
1. Fixed Uiso
 At 1.2 times of:
  All C(H) groups, All C(H,H) groups
 At 1.5 times of:
  All C(H,H,H) groups
2.a Ternary CH refined with riding coordinates:
 C7(H7)
2.b Secondary CH2 refined with riding coordinates:
 C9(H9A,H9B)
2.c Aromatic/amide H refined with riding coordinates:
 C27(H27), C2(H2), C3(H3), C26(H26), C24(H24), C23(H23), C25(H25)
2.d Idealised Me refined as rotating group:
 C16(H16A,H16B,H16C), C12(H12A,H12B,H12C)
;
_olex2_submission_special_instructions 'No special instructions were received'
_oxdiff_exptl_absorpt_empirical_details
;
Empirical correction (ABSPACK) includes:
- Absorption correction using spherical harmonics
- Frame scaling
;
_oxdiff_exptl_absorpt_empirical_full_max 1.316
_oxdiff_exptl_absorpt_empirical_full_min 0.783

loop_
_space_group_symop_operation_xyz
'x, y, z'
'-x+1/2, -y, z+1/2'
'-x, y+1/2, -z+1/2'
'x+1/2, -y+1/2, -z'

loop_
_atom_site_label
_atom_site_type_symbol
_atom_site_fract_x
_atom_site_fract_y
_atom_site_fract_z
_atom_site_U_iso_or_equiv
_atom_site_adp_type
_atom_site_occupancy
_atom_site_site_symmetry_order
_atom_site_calc_flag
_atom_site_refinement_flags_posn
_atom_site_refinement_flags_adp
_atom_site_refinement_flags_occupancy
_atom_site_disorder_assembly
_atom_site_disorder_group
O15 O 0.4932(2) 0.3702(2) 0.43413(7) 0.0678(5) Uani 1 1 d . . . . .
O11 O 0.6809(3) 0.18726(17) 0.36969(8) 0.0661(5) Uani 1 1 d . . . . .
O20 O 0.5068(2) 0.64716(19) 0.33748(8) 0.0663(5) Uani 1 1 d . . . . .
N1 N 0.2694(3) 0.52792(18) 0.30393(7) 0.0492(4) Uani 1 1 d . . . . .
O17 O 0.2153(2) 0.3472(3) 0.40322(8) 0.0832(7) Uani 1 1 d . . . . .
N5 N 0.2310(3) 0.74054(19) 0.34036(8) 0.0565(5) Uani 1 1 d . . . . .
O13 O 0.7419(3) 0.3106(3) 0.29382(10) 0.0929(8) Uani 1 1 d . . . . .
O21 O -0.0391(4) 0.8406(3) 0.33995(13) 0.1028(8) Uani 1 1 d . . . . .
C7 C 0.3893(3) 0.4203(2) 0.28960(8) 0.0497(5) Uani 1 1 d . . . . .
H7 H 0.478246 0.441067 0.260099 0.060 Uiso 1 1 calc R . . . .
C10 C 0.6417(3) 0.2779(2) 0.33106(9) 0.0527(5) Uani 1 1 d . . . . .
C6 C 0.3481(3) 0.6393(2) 0.32786(9) 0.0503(5) Uani 1 1 d . . . . .
C14 C 0.3717(3) 0.3470(2) 0.39455(9) 0.0521(5) Uani 1 1 d . . . . .
C8 C 0.4536(3) 0.3268(2) 0.33674(9) 0.0481(5) Uani 1 1 d . . . . .
C22 C 0.3112(3) 0.8752(2) 0.42662(10) 0.0537(5) Uani 1 1 d . . . . .
O19 O 0.3663(5) 0.9452(2) 0.33178(10) 0.1183(12) Uani 1 1 d . . . . .
C9 C 0.3261(3) 0.2823(3) 0.28994(11) 0.0598(6) Uani 1 1 d . . . . .
H9A H 0.372326 0.223098 0.260725 0.072 Uiso 1 1 calc R . . . .
H9B H 0.202572 0.266555 0.300544 0.072 Uiso 1 1 calc R . . . .
C27 C 0.2335(3) 0.7812(3) 0.46205(10) 0.0600(6) Uani 1 1 d . . . . .
H27 H 0.179977 0.706335 0.446247 0.072 Uiso 1 1 calc R . . . .
C2 C 0.0884(3) 0.5206(3) 0.29392(9) 0.0544(5) Uani 1 1 d . . . . .
H2 H 0.041810 0.443159 0.278177 0.065 Uiso 1 1 calc R . . . .
C3 C -0.0220(4) 0.6196(3) 0.30584(10) 0.0626(6) Uani 1 1 d . . . . .
H3 H -0.143854 0.610082 0.299084 0.075 Uiso 1 1 calc R . . . .
C4 C 0.0451(4) 0.7408(3) 0.32899(11) 0.0677(7) Uani 1 1 d . . . . .
C26 C 0.2352(4) 0.7981(3) 0.52068(11) 0.0727(7) Uani 1 1 d . . . . .
H26 H 0.182702 0.734708 0.544247 0.087 Uiso 1 1 calc R . . . .
C18 C 0.3100(4) 0.8640(2) 0.36376(11) 0.0681(7) Uani 1 1 d . . . . .
C24 C 0.3951(4) 1.0012(3) 0.50970(14) 0.0779(8) Uani 1 1 d . . . . .
H24 H 0.450729 1.074691 0.525970 0.093 Uiso 1 1 calc R . . . .
C23 C 0.3940(4) 0.9857(3) 0.45089(13) 0.0661(6) Uani 1 1 d . . . . .
H23 H 0.448315 1.048780 0.427582 0.079 Uiso 1 1 calc R . . . .
C16 C 0.4277(4) 0.3962(4) 0.49131(11) 0.0792(8) Uani 1 1 d . . . . .
H16A H 0.374105 0.482735 0.492535 0.119 Uiso 1 1 calc GR . . . .
H16B H 0.525296 0.392491 0.517945 0.119 Uiso 1 1 calc GR . . . .
H16C H 0.340147 0.330519 0.501405 0.119 Uiso 1 1 calc GR . . . .
C25 C 0.3141(4) 0.9081(4) 0.54433(12) 0.0773(8) Uani 1 1 d . . . . .
H25 H 0.312841 0.919943 0.583831 0.093 Uiso 1 1 calc R . . . .
C12 C 0.8514(5) 0.1228(4) 0.36380(13) 0.0876(10) Uani 1 1 d . . . . .
H12A H 0.864635 0.090690 0.325324 0.131 Uiso 1 1 calc GR . . . .
H12B H 0.858309 0.049654 0.390063 0.131 Uiso 1 1 calc GR . . . .
H12C H 0.945035 0.185084 0.372086 0.131 Uiso 1 1 calc GR . . . .

loop_
_atom_site_aniso_label
_atom_site_aniso_U_11
_atom_site_aniso_U_22
_atom_site_aniso_U_33
_atom_site_aniso_U_23
_atom_site_aniso_U_13
_atom_site_aniso_U_12
O15 0.0650(10) 0.0937(13) 0.0447(9) -0.0173(8) 0.0103(7) -0.0079(9)
O11 0.0699(11) 0.0623(9) 0.0662(10) 0.0081(8) 0.0146(8) 0.0133(8)
O20 0.0571(10) 0.0726(11) 0.0693(11) -0.0088(9) 0.0026(8) -0.0120(8)
N1 0.0511(9) 0.0565(10) 0.0400(8) -0.0017(7) 0.0000(7) 0.0005(8)
O17 0.0548(10) 0.139(2) 0.0554(10) -0.0031(11) 0.0132(8) 0.0082(11)
N5 0.0710(12) 0.0520(9) 0.0464(9) 0.0026(7) 0.0039(8) 0.0041(9)
O13 0.0690(11) 0.138(2) 0.0715(12) 0.0343(13) 0.0287(10) 0.0309(13)
O21 0.1052(18) 0.0786(14) 0.125(2) -0.0017(14) -0.0051(15) 0.0397(14)
C7 0.0520(11) 0.0610(12) 0.0359(9) -0.0056(8) 0.0043(8) 0.0001(9)
C10 0.0559(11) 0.0610(12) 0.0411(10) -0.0061(9) 0.0066(9) 0.0032(10)
C6 0.0592(12) 0.0539(11) 0.0378(9) 0.0018(8) 0.0056(9) -0.0022(9)
C14 0.0575(12) 0.0544(11) 0.0443(10) 0.0002(8) 0.0113(9) 0.0022(9)
C8 0.0521(11) 0.0502(10) 0.0420(10) -0.0072(8) 0.0064(8) -0.0011(9)
C22 0.0546(11) 0.0519(11) 0.0545(12) -0.0003(9) 0.0068(9) 0.0012(9)
O19 0.222(4) 0.0680(12) 0.0645(12) 0.0016(10) 0.0416(17) -0.0398(18)
C9 0.0574(13) 0.0636(13) 0.0585(13) -0.0216(11) 0.0011(10) -0.0019(11)
C27 0.0583(12) 0.0672(13) 0.0547(12) 0.0059(10) 0.0031(10) -0.0098(11)
C2 0.0549(12) 0.0673(13) 0.0410(10) 0.0030(9) -0.0077(9) -0.0014(10)
C3 0.0588(13) 0.0755(15) 0.0535(13) 0.0110(11) -0.0077(10) 0.0108(12)
C4 0.0794(16) 0.0667(15) 0.0569(13) 0.0109(11) -0.0007(12) 0.0208(13)
C26 0.0671(15) 0.096(2) 0.0549(13) 0.0130(13) 0.0018(11) -0.0032(14)
C18 0.0974(19) 0.0510(12) 0.0557(13) 0.0008(10) 0.0169(13) -0.0074(13)
C24 0.0758(17) 0.0763(17) 0.0817(19) -0.0214(15) -0.0171(15) 0.0043(14)
C23 0.0660(14) 0.0551(12) 0.0774(17) -0.0031(11) 0.0076(12) -0.0031(11)
C16 0.0872(19) 0.107(2) 0.0433(12) -0.0138(13) 0.0125(12) -0.0040(17)
C25 0.0742(17) 0.103(2) 0.0547(14) -0.0074(14) -0.0102(12) 0.0169(17)
C12 0.096(2) 0.102(2) 0.0643(15) 0.0018(15) 0.0105(15) 0.0497(19)

loop_
_atom_type_symbol
_atom_type_description
_atom_type_scat_dispersion_real
_atom_type_scat_dispersion_imag
_atom_type_scat_source
C C 0.0181 0.0091 'International Tables Vol C Tables 4.2.6.8 and 6.1.1.4'
H H 0.0000 0.0000 'International Tables Vol C Tables 4.2.6.8 and 6.1.1.4'
N N 0.0311 0.0180 'International Tables Vol C Tables 4.2.6.8 and 6.1.1.4'
O O 0.0492 0.0322 'International Tables Vol C Tables 4.2.6.8 and 6.1.1.4'

loop_
_geom_angle_atom_site_label_1
_geom_angle_atom_site_label_2
_geom_angle_atom_site_label_3
_geom_angle
_geom_angle_site_symmetry_1
_geom_angle_site_symmetry_3
_geom_angle_publ_flag
C14 O15 C16 116.5(2) . . ?
C10 O11 C12 116.4(2) . . ?
C6 N1 C7 115.88(18) . . ?
C2 N1 C7 122.09(19) . . ?
C2 N1 C6 122.0(2) . . ?
C6 N5 C4 126.0(2) . . ?
C6 N5 C18 116.5(2) . . ?
C4 N5 C18 117.4(2) . . ?
N1 C7 H7 115.1 . . ?
N1 C7 C8 119.41(16) . . ?
N1 C7 C9 120.53(19) . . ?
C8 C7 H7 115.1 . . ?
C9 C7 H7 115.1 . . ?
C9 C7 C8 60.89(16) . . ?
O11 C10 C8 112.17(19) . . ?
O13 C10 O11 123.4(2) . . ?
O13 C10 C8 124.3(2) . . ?
O20 C6 N1 123.0(2) . . ?
O20 C6 N5 122.5(2) . . ?
N5 C6 N1 114.5(2) . . ?
O15 C14 C8 111.97(19) . . ?
O17 C14 O15 124.1(2) . . ?
O17 C14 C8 123.9(2) . . ?
C10 C8 C7 115.83(17) . . ?
C10 C8 C9 115.45(18) . . ?
C14 C8 C7 115.95(18) . . ?
C14 C8 C10 120.65(19) . . ?
C14 C8 C9 115.57(19) . . ?
C9 C8 C7 57.66(15) . . ?
C27 C22 C18 122.7(2) . . ?
C27 C22 C23 119.3(2) . . ?
C23 C22 C18 118.0(2) . . ?
C7 C9 C8 61.45(15) . . ?
C7 C9 H9A 117.6 . . ?
C7 C9 H9B 117.6 . . ?
C8 C9 H9A 117.6 . . ?
C8 C9 H9B 117.6 . . ?
H9A C9 H9B 114.7 . . ?
C22 C27 H27 119.9 . . ?
C26 C27 C22 120.3(3) . . ?
C26 C27 H27 119.9 . . ?
N1 C2 H2 118.7 . . ?
C3 C2 N1 122.5(2) . . ?
C3 C2 H2 118.7 . . ?
C2 C3 H3 119.9 . . ?
C2 C3 C4 120.3(2) . . ?
C4 C3 H3 119.9 . . ?
N5 C4 C3 114.6(2) . . ?
O21 C4 N5 118.2(3) . . ?
O21 C4 C3 127.3(3) . . ?
C27 C26 H26 119.9 . . ?
C25 C26 C27 120.2(3) . . ?
C25 C26 H26 119.9 . . ?
C22 C18 N5 115.8(2) . . ?
O19 C18 N5 119.3(2) . . ?
O19 C18 C22 125.0(3) . . ?
C23 C24 H24 119.9 . . ?
C25 C24 H24 119.9 . . ?
C25 C24 C23 120.2(3) . . ?
C22 C23 H23 120.1 . . ?
C24 C23 C22 119.8(3) . . ?
C24 C23 H23 120.1 . . ?
O15 C16 H16A 109.5 . . ?
O15 C16 H16B 109.5 . . ?
O15 C16 H16C 109.5 . . ?
H16A C16 H16B 109.5 . . ?
H16A C16 H16C 109.5 . . ?
H16B C16 H16C 109.5 . . ?
C26 C25 C24 120.2(3) . . ?
C26 C25 H25 119.9 . . ?
C24 C25 H25 119.9 . . ?
O11 C12 H12A 109.5 . . ?
O11 C12 H12B 109.5 . . ?
O11 C12 H12C 109.5 . . ?
H12A C12 H12B 109.5 . . ?
H12A C12 H12C 109.5 . . ?
H12B C12 H12C 109.5 . . ?

loop_
_geom_bond_atom_site_label_1
_geom_bond_atom_site_label_2
_geom_bond_distance
_geom_bond_site_symmetry_2
_geom_bond_publ_flag
O15 C14 1.317(3) . ?
O15 C16 1.446(3) . ?
O11 C10 1.316(3) . ?
O11 C12 1.438(3) . ?
O20 C6 1.211(3) . ?
N1 C7 1.446(3) . ?
N1 C6 1.385(3) . ?
N1 C2 1.376(3) . ?
O17 C14 1.188(3) . ?
N5 C6 1.375(3) . ?
N5 C4 1.415(4) . ?
N5 C18 1.481(3) . ?
O13 C10 1.194(3) . ?
O21 C4 1.214(4) . ?
C7 H7 0.9800 . ?
C7 C8 1.526(3) . ?
C7 C9 1.468(3) . ?
C10 C8 1.497(3) . ?
C14 C8 1.496(3) . ?
C8 C9 1.518(3) . ?
C22 C27 1.385(3) . ?
C22 C18 1.472(3) . ?
C22 C23 1.394(4) . ?
O19 C18 1.185(3) . ?
C9 H9A 0.9700 . ?
C9 H9B 0.9700 . ?
C27 H27 0.9300 . ?
C27 C26 1.379(4) . ?
C2 H2 0.9300 . ?
C2 C3 1.324(4) . ?
C3 H3 0.9300 . ?
C3 C4 1.426(4) . ?
C26 H26 0.9300 . ?
C26 C25 1.371(5) . ?
C24 H24 0.9300 . ?
C24 C23 1.382(4) . ?
C24 C25 1.379(5) . ?
C23 H23 0.9300 . ?
C16 H16A 0.9600 . ?
C16 H16B 0.9600 . ?
C16 H16C 0.9600 . ?
C25 H25 0.9300 . ?
C12 H12A 0.9600 . ?
C12 H12B 0.9600 . ?
C12 H12C 0.9600 . ?

loop_
_geom_torsion_atom_site_label_1
_geom_torsion_atom_site_label_2
_geom_torsion_atom_site_label_3
_geom_torsion_atom_site_label_4
_geom_torsion
_geom_torsion_site_symmetry_1
_geom_torsion_site_symmetry_2
_geom_torsion_site_symmetry_3
_geom_torsion_site_symmetry_4
_geom_torsion_publ_flag
O15 C14 C8 C7 -122.7(2) . . . . ?
O15 C14 C8 C10 25.7(3) . . . . ?
O15 C14 C8 C9 172.6(2) . . . . ?
O11 C10 C8 C7 -173.26(18) . . . . ?
O11 C10 C8 C14 38.3(3) . . . . ?
O11 C10 C8 C9 -108.6(2) . . . . ?
N1 C7 C8 C10 -144.30(19) . . . . ?
N1 C7 C8 C14 5.6(3) . . . . ?
N1 C7 C8 C9 110.7(2) . . . . ?
N1 C7 C9 C8 -108.9(2) . . . . ?
N1 C2 C3 C4 1.2(4) . . . . ?
O17 C14 C8 C7 54.5(4) . . . . ?
O17 C14 C8 C10 -157.1(3) . . . . ?
O17 C14 C8 C9 -10.2(4) . . . . ?
O13 C10 C8 C7 2.5(4) . . . . ?
O13 C10 C8 C14 -146.0(3) . . . . ?
O13 C10 C8 C9 67.1(4) . . . . ?
C7 N1 C6 O20 -1.3(3) . . . . ?
C7 N1 C6 N5 179.23(17) . . . . ?
C7 N1 C2 C3 -178.6(2) . . . . ?
C10 C8 C9 C7 -105.6(2) . . . . ?
C6 N1 C7 C8 79.8(2) . . . . ?
C6 N1 C7 C9 151.4(2) . . . . ?
C6 N1 C2 C3 0.7(3) . . . . ?
C6 N5 C4 O21 -176.3(2) . . . . ?
C6 N5 C4 C3 4.2(4) . . . . ?
C6 N5 C18 C22 -95.0(3) . . . . ?
C6 N5 C18 O19 85.1(4) . . . . ?
C14 C8 C9 C7 105.7(2) . . . . ?
C22 C27 C26 C25 -0.1(5) . . . . ?
C9 C7 C8 C10 105.0(2) . . . . ?
C9 C7 C8 C14 -105.1(2) . . . . ?
C27 C22 C18 N5 -4.1(4) . . . . ?
C27 C22 C18 O19 175.8(4) . . . . ?
C27 C22 C23 C24 -1.0(4) . . . . ?
C27 C26 C25 C24 -1.2(5) . . . . ?
C2 N1 C7 C8 -100.8(2) . . . . ?
C2 N1 C7 C9 -29.3(3) . . . . ?
C2 N1 C6 O20 179.3(2) . . . . ?
C2 N1 C6 N5 -0.2(3) . . . . ?
C2 C3 C4 N5 -3.4(4) . . . . ?
C2 C3 C4 O21 177.2(3) . . . . ?
C4 N5 C6 O20 178.1(2) . . . . ?
C4 N5 C6 N1 -2.5(3) . . . . ?
C4 N5 C18 C22 89.5(3) . . . . ?
C4 N5 C18 O19 -90.4(4) . . . . ?
C18 N5 C6 O20 3.0(3) . . . . ?
C18 N5 C6 N1 -177.51(17) . . . . ?
C18 N5 C4 O21 -1.3(4) . . . . ?
C18 N5 C4 C3 179.2(2) . . . . ?
C18 C22 C27 C26 -178.6(3) . . . . ?
C18 C22 C23 C24 178.8(3) . . . . ?
C23 C22 C27 C26 1.2(4) . . . . ?
C23 C22 C18 N5 176.1(2) . . . . ?
C23 C22 C18 O19 -4.0(5) . . . . ?
C23 C24 C25 C26 1.4(5) . . . . ?
C16 O15 C14 O17 0.5(4) . . . . ?
C16 O15 C14 C8 177.7(2) . . . . ?
C25 C24 C23 C22 -0.3(4) . . . . ?
C12 O11 C10 O13 -2.7(4) . . . . ?
C12 O11 C10 C8 173.1(2) . . . . ?
